data_7234831
loop_
_publ_author_name
'Shuhong Li'
'Yanli Shang'
'Lifang Wang'
'Ryan T. K. Kwok'
'Ben Zhong Tang'

_publ_section_title
;
 Donor-acceptor pi-conjugated aggregation-induced emission molecules for
 reversible nanometer-scale data storage
;
_journal_name_full 'Journal of Materials Chemistry C'
_journal_page_first 5363
_journal_page_last 5369
_journal_paper_doi 10.1039/C6TC00803H
_journal_volume 4
_journal_year 2016
_chemical_formula_moiety 'C134 H110 B2 N2'
_chemical_formula_sum 'C134 H110 B2 N2'
_chemical_formula_weight 1769.85
_chemical_name_systematic
;     
4,4?-((2?,5?-bis((4-(dimesitylboryl)phenyl)ethynyl)-[1,1?:4?,1?-terphenyl]
-4,4?-diyl)bis(1,2-diphenylethene-2,1-diyl))bis(N,N-diphenylaniline)
;
_space_group_crystal_system monoclinic
_space_group_IT_number 14
_space_group_name_Hall '-P 2yn'
_space_group_name_H-M_alt 'P 1 21/n 1'
_atom_sites_solution_hydrogens geom
_cell_angle_alpha 90
_cell_angle_beta 94.940(3)
_cell_angle_gamma 90
_cell_formula_units_Z 2
_cell_length_a 9.407(2)
_cell_length_b 26.048(7)
_cell_length_c 24.745(6)
_cell_measurement_reflns_used 15307
_cell_measurement_temperature 173.1500
_cell_measurement_theta_max 27.4500
_cell_measurement_theta_min 1.1372
_cell_volume 6041(3)
_computing_cell_refinement 'CrystalClear (Rigaku Inc., 2007)'
_computing_data_collection 'CrystalClear (Rigaku Inc., 2007)'
_computing_data_reduction 'CrystalClear (Rigaku Inc., 2007)'
_computing_molecular_graphics 'Olex2 (Dolomanov et al., 2009)'
_computing_publication_material 'CIFTAB (Sheldrick, 2013)'
_computing_structure_refinement 'SHELXL (Sheldrick, 2014)'
_computing_structure_solution
;
'SHELXT (Sheldrick, 2014)'
;
_diffrn_ambient_temperature 173.1500
_diffrn_detector_area_resol_mean 28.5714
_diffrn_measured_fraction_theta_full 0.999
_diffrn_measured_fraction_theta_max 0.999
_diffrn_measurement_details
;
scan:
	Number of images: 360
	           Slice: -110.0000 - 70.0000
	     Image width: 0.5000
	        Exp time: 55.0000
	   Rotation axis: Omega
	           Omega: 0.0000
	             Chi: 45.0000
	             Phi: 90.0000
	             XTD: 45.1094
	          2theta: -19.9928
scan:
	Number of images: 240
	           Slice: -80.0000 - 40.0000
	     Image width: 0.5000
	        Exp time: 55.0000
	   Rotation axis: Omega
	           Omega: 0.0000
	             Chi: 45.0000
	             Phi: 270.0000
	             XTD: 45.1094
	          2theta: -19.9928
;
_diffrn_measurement_device
;
Saturn724+ (2x2 bin mode)
;
_diffrn_measurement_device_details
;
AFC10: Fixed Chi 2 circle
;
_diffrn_measurement_device_type 'MM007-HF CCD(Saturn 724+)'
_diffrn_measurement_method '\w scans at fixed \c = 45\%'
_diffrn_orient_matrix_type d*Trek
_diffrn_orient_matrix_UB_11 -0.0181
_diffrn_orient_matrix_UB_12 -0.1026
_diffrn_orient_matrix_UB_13 0.0228
_diffrn_orient_matrix_UB_21 -0.0309
_diffrn_orient_matrix_UB_22 0.0100
_diffrn_orient_matrix_UB_23 0.0204
_diffrn_orient_matrix_UB_31 -0.0235
_diffrn_orient_matrix_UB_32 -0.0067
_diffrn_orient_matrix_UB_33 -0.0324
_diffrn_radiation_detector CCD
_diffrn_radiation_monochromator Confocal
_diffrn_radiation_type MoK\a
_diffrn_radiation_wavelength 0.71073
_diffrn_reflns_av_R_equivalents 0.0624
_diffrn_reflns_av_unetI/netI 0.0727
_diffrn_reflns_Laue_measured_fraction_full 0.999
_diffrn_reflns_Laue_measured_fraction_max 0.999
_diffrn_reflns_limit_h_max 11
_diffrn_reflns_limit_h_min -11
_diffrn_reflns_limit_k_max 31
_diffrn_reflns_limit_k_min -31
_diffrn_reflns_limit_l_max 29
_diffrn_reflns_limit_l_min -29
_diffrn_reflns_number 35724
_diffrn_reflns_point_group_measured_fraction_full 0.999
_diffrn_reflns_point_group_measured_fraction_max 0.999
_diffrn_reflns_theta_full 25.242
_diffrn_reflns_theta_max 25.499
_diffrn_reflns_theta_min 1.564
_diffrn_source 'Rotating Anode'
_diffrn_source_current 24.0000
_diffrn_source_power 1.2000
_diffrn_source_voltage 50.0000
_exptl_absorpt_coefficient_mu 0.055
_exptl_absorpt_correction_T_max 1.0000
_exptl_absorpt_correction_T_min 0.58395
_exptl_absorpt_correction_type multi-scan
_exptl_absorpt_process_details 'CrystalClear (Rigaku Inc., 2007)'
_exptl_crystal_colour yellow
_exptl_crystal_colour_primary yellow
_exptl_crystal_density_diffrn 0.973
_exptl_crystal_description rod
_exptl_crystal_F_000 1876
_exptl_crystal_preparation Luminescent
_exptl_crystal_recrystallization_method 'Re-crystallisation from solvent: dichloromethane and hexane'
_exptl_crystal_size_max 0.28
_exptl_crystal_size_mid 0.08
_exptl_crystal_size_min 0.05
_refine_diff_density_max 0.459
_refine_diff_density_min -0.271
_refine_diff_density_rms 0.059
_refine_ls_extinction_coef .
_refine_ls_extinction_method none
_refine_ls_goodness_of_fit_ref 1.822
_refine_ls_hydrogen_treatment constr
_refine_ls_matrix_type full
_refine_ls_number_parameters 793
_refine_ls_number_reflns 11248
_refine_ls_number_restraints 708
_refine_ls_restrained_S_all 1.798
_refine_ls_R_factor_all 0.2101
_refine_ls_R_factor_gt 0.1681
_refine_ls_shift/su_max 0.001
_refine_ls_shift/su_mean 0.000
_refine_ls_structure_factor_coef Fsqd
_refine_ls_weighting_details 'w=1/[\s^2^(Fo^2^)+(0.1000P)^2^] where P=(Fo^2^+2Fc^2^)/3'
_refine_ls_weighting_scheme calc
_refine_ls_wR_factor_gt 0.3635
_refine_ls_wR_factor_ref 0.3789
_reflns_Friedel_coverage 0.000
_reflns_Friedel_fraction_full .
_reflns_Friedel_fraction_max .
_reflns_number_gt 7494
_reflns_number_total 11248
_reflns_threshold_expression 'I > 2\s(I)'
_cod_data_source_file J-Mater-Chem-C-2016-4-5363.cif
_cod_data_source_block mx4030_sq
_cod_database_code 7234831
_shelx_space_group_comment
;
The symmetry employed for this shelxl refinement is uniquely defined
by the following loop, which should always be used as a source of
symmetry information in preference to the above space-group names.
They are only intended as comments.
;
_diffrn_number_total 14102
_olex2_refinement_description
;
1. Fixed Uiso
 At 1.2 times of:
  All C(H) groups
 At 1.5 times of:
  All C(H,H,H) groups
2. Restrained distances
 C42-C41 = C43-C42 = C43-C38 = C39-C38 = C40-C39 = C41-C40
 1.39 with sigma of 0.01
 C63-C62 = C67-C62 = C67-C66 = C66-C65 = C65-C64 = C64-C63
 1.39 with sigma of 0.01
 C58A-C57A = C57A-C56A = C61A-C56A = C61A-C60A = C60A-C59A = C59A-C58A = C63A-
 C62A = C67A-C62A = C67A-C66A = C64A-C63A = C66A-C65A = C65A-C64A
 1.39 with sigma of 0.01
3. Uiso/Uaniso restraints and constraints
C38 \\sim C39 \\sim C40 \\sim C41 \\sim C42 \\sim C43 \\sim C38A \\sim C39A
\\sim C40A \\sim C41A \\sim C42A \\sim C43A: within 1.7A with sigma of 0.02 and
sigma for terminal atoms of 0.04
C56 \\sim C57 \\sim C58 \\sim C59 \\sim C60 \\sim C61 \\sim C56A \\sim C57A
\\sim C58A \\sim C59A \\sim C60A \\sim C61A: within 1.7A with sigma of 0.02 and
sigma for terminal atoms of 0.04
C62 \\sim C63 \\sim C64 \\sim C65 \\sim C66 \\sim C67 \\sim C62A \\sim C63A
\\sim C64A \\sim C65A \\sim C66A \\sim C67A: within 1.7A with sigma of 0.02 and
sigma for terminal atoms of 0.04
Uanis(C38) \\sim Ueq, Uanis(C39) \\sim Ueq, Uanis(C40) \\sim Ueq, Uanis(C41)
\\sim Ueq, Uanis(C42) \\sim Ueq, Uanis(C43) \\sim Ueq, Uanis(C38A) \\sim Ueq,
Uanis(C39A) \\sim Ueq, Uanis(C40A) \\sim Ueq, Uanis(C41A) \\sim Ueq,
Uanis(C42A) \\sim Ueq, Uanis(C43A) \\sim Ueq: with sigma of 0.01 and sigma for
terminal atoms of 0.02
Uanis(C56) \\sim Ueq, Uanis(C57) \\sim Ueq, Uanis(C58) \\sim Ueq, Uanis(C59)
\\sim Ueq, Uanis(C60) \\sim Ueq, Uanis(C61) \\sim Ueq, Uanis(C61A) \\sim Ueq,
Uanis(C60A) \\sim Ueq, Uanis(C59A) \\sim Ueq, Uanis(C58A) \\sim Ueq,
Uanis(C57A) \\sim Ueq, Uanis(C56A) \\sim Ueq: with sigma of 0.01 and sigma for
terminal atoms of 0.02
Uanis(C62) \\sim Ueq, Uanis(C63) \\sim Ueq, Uanis(C64) \\sim Ueq, Uanis(C65)
\\sim Ueq, Uanis(C66) \\sim Ueq, Uanis(C67) \\sim Ueq, Uanis(C63A) \\sim Ueq,
Uanis(C64A) \\sim Ueq, Uanis(C65A) \\sim Ueq, Uanis(C66A) \\sim Ueq,
Uanis(C67A) \\sim Ueq, Uanis(C62A) \\sim Ueq: with sigma of 0.01 and sigma for
terminal atoms of 0.02
4. Others
 Sof(C62A)=Sof(C63A)=Sof(H63A)=Sof(C64A)=Sof(H64A)=Sof(C65A)=Sof(H65A)=
 Sof(C66A)=Sof(H66A)=Sof(C67A)=Sof(H67A)=1-FVAR(1)
 Sof(C62)=Sof(C63)=Sof(H63)=Sof(C64)=Sof(H64)=Sof(C65)=Sof(H65)=Sof(C66)=
 Sof(H66)=Sof(C67)=Sof(H67)=FVAR(1)
 Sof(C56A)=Sof(C57A)=Sof(H57A)=Sof(C58A)=Sof(H58A)=Sof(C59A)=Sof(H59A)=
 Sof(C60A)=Sof(H60A)=Sof(C61A)=Sof(H61A)=1-FVAR(2)
 Sof(C56)=Sof(C57)=Sof(H57)=Sof(C58)=Sof(H58)=Sof(C59)=Sof(H59)=Sof(C60)=
 Sof(H60)=Sof(C61)=Sof(H61)=FVAR(2)
 Sof(C38A)=Sof(C39A)=Sof(H39A)=Sof(C40A)=Sof(H40A)=Sof(C41A)=Sof(H41A)=
 Sof(C42A)=Sof(H42A)=Sof(C43A)=Sof(H43A)=1-FVAR(3)
 Sof(C38)=Sof(C39)=Sof(H39)=Sof(C40)=Sof(H40)=Sof(C41)=Sof(H41)=Sof(C42)=
 Sof(H42)=Sof(C43)=Sof(H43)=FVAR(3)
5.a Aromatic/amide H refined with riding coordinates:
 C1(H1), C7(H7), C8(H8), C10(H10), C11(H11), C14(H14), C16(H16), C23(H23),
 C25(H25), C31(H31), C32(H32), C34(H34), C35(H35), C45(H45), C46(H46), C47(H47),
  C48(H48), C49(H49), C51(H51), C52(H52), C54(H54), C55(H55), C39(H39),
 C40(H40), C41(H41), C42(H42), C43(H43), C57(H57), C58(H58), C59(H59), C60(H60),
  C61(H61), C63(H63), C64(H64), C65(H65), C66(H66), C67(H67), C39A(H39A),
 C40A(H40A), C41A(H41A), C42A(H42A), C43A(H43A), C57A(H57A), C58A(H58A),
 C59A(H59A), C60A(H60A), C61A(H61A), C63A(H63A), C64A(H64A), C65A(H65A),
 C66A(H66A), C67A(H67A)
5.b Idealised Me refined as rotating group:
 C18(H18A,H18B,H18C), C19(H19A,H19B,H19C), C20(H20A,H20B,H20C), C27(H27A,H27B,
 H27C), C28(H28A,H28B,H28C), C29(H29A,H29B,H29C)
;

loop_
_space_group_symop_operation_xyz
'x, y, z'
'-x+1/2, y+1/2, -z+1/2'
'-x, -y, -z'
'x-1/2, -y-1/2, z-1/2'

loop_
_atom_site_label
_atom_site_type_symbol
_atom_site_fract_x
_atom_site_fract_y
_atom_site_fract_z
_atom_site_U_iso_or_equiv
_atom_site_adp_type
_atom_site_occupancy
_atom_site_site_symmetry_order
_atom_site_calc_flag
_atom_site_refinement_flags_posn
_atom_site_refinement_flags_adp
_atom_site_refinement_flags_occupancy
_atom_site_disorder_assembly
_atom_site_disorder_group
N1 N 0.7562(6) 0.5669(2) 0.6776(2) 0.1108(16) Uani 1 1 d . . . . .
C1 C 0.1234(5) 0.50611(19) 0.53353(17) 0.0712(13) Uani 1 1 d . . . . .
H1 H 0.2069 0.5100 0.5562 0.085 Uiso 1 1 calc R . . . .
C2 C 0.1120(5) 0.53084(18) 0.48262(17) 0.0675(12) Uani 1 1 d . . . . .
C3 C -0.0150(5) 0.52369(17) 0.44916(16) 0.0631(12) Uani 1 1 d . . . . .
C4 C -0.0271(5) 0.5465(2) 0.39597(18) 0.0727(13) Uani 1 1 d . . . . .
C5 C -0.0227(5) 0.5667(2) 0.35310(19) 0.0757(14) Uani 1 1 d . . . . .
C6 C 0.0057(6) 0.59396(19) 0.30455(16) 0.0727(14) Uani 1 1 d . . . . .
C7 C 0.1447(5) 0.6001(2) 0.29369(18) 0.0751(14) Uani 1 1 d . . . . .
H7 H 0.2180 0.5876 0.3177 0.090 Uiso 1 1 calc R . . . .
C8 C 0.1758(5) 0.6253(2) 0.2463(2) 0.0823(15) Uani 1 1 d . . . . .
H8 H 0.2702 0.6269 0.2379 0.099 Uiso 1 1 calc R . . . .
C9 C 0.0702(6) 0.6484(2) 0.21109(18) 0.0805(15) Uani 1 1 d . . . . .
C10 C -0.0694(6) 0.6436(2) 0.2252(2) 0.0910(17) Uani 1 1 d . . . . .
H10 H -0.1425 0.6593 0.2035 0.109 Uiso 1 1 calc R . . . .
C11 C -0.1030(6) 0.6163(2) 0.27031(19) 0.0907(17) Uani 1 1 d . . . . .
H11 H -0.1977 0.6128 0.2778 0.109 Uiso 1 1 calc R . . . .
C12 C 0.2526(6) 0.6644(3) 0.13569(19) 0.0904(17) Uani 1 1 d . . . . .
C13 C 0.2788(7) 0.6132(3) 0.1215(2) 0.0950(17) Uani 1 1 d . . . . .
C14 C 0.4115(8) 0.6002(3) 0.1046(2) 0.111(2) Uani 1 1 d . . . . .
H14 H 0.4259 0.5667 0.0932 0.133 Uiso 1 1 calc R . . . .
C15 C 0.5248(7) 0.6353(3) 0.1040(2) 0.0976(18) Uani 1 1 d . . . . .
C16 C 0.4947(7) 0.6848(3) 0.1191(2) 0.0966(18) Uani 1 1 d . . . . .
H16 H 0.5677 0.7089 0.1194 0.116 Uiso 1 1 calc R . . . .
C17 C 0.3644(6) 0.7010(2) 0.13363(17) 0.0781(14) Uani 1 1 d . . . . .
C18 C 0.1619(7) 0.5729(3) 0.1195(3) 0.128(2) Uani 1 1 d . . . . .
H18A H 0.1831 0.5484 0.1480 0.192 Uiso 1 1 calc GR . . . .
H18B H 0.1564 0.5558 0.0851 0.192 Uiso 1 1 calc GR . . . .
H18C H 0.0722 0.5892 0.1243 0.192 Uiso 1 1 calc GR . . . .
C19 C 0.6704(7) 0.6194(3) 0.0889(3) 0.129(2) Uani 1 1 d . . . . .
H19A H 0.6947 0.5865 0.1048 0.193 Uiso 1 1 calc GR . . . .
H19B H 0.7398 0.6444 0.1023 0.193 Uiso 1 1 calc GR . . . .
H19C H 0.6695 0.6170 0.0502 0.193 Uiso 1 1 calc GR . . . .
C20 C 0.3439(6) 0.7564(2) 0.1485(2) 0.0957(17) Uani 1 1 d . . . . .
H20A H 0.2698 0.7712 0.1243 0.144 Uiso 1 1 calc GR . . . .
H20B H 0.4313 0.7748 0.1457 0.144 Uiso 1 1 calc GR . . . .
H20C H 0.3175 0.7585 0.1851 0.144 Uiso 1 1 calc GR . . . .
C21 C 0.0055(6) 0.7241(2) 0.1396(2) 0.0883(16) Uani 1 1 d . . . . .
C22 C -0.0511(6) 0.7255(3) 0.0858(2) 0.0969(18) Uani 1 1 d . . . . .
C23 C -0.1602(8) 0.7628(3) 0.0715(3) 0.120(3) Uani 1 1 d . . . . .
H23 H -0.2013 0.7630 0.0359 0.144 Uiso 1 1 calc R . . . .
C24 C -0.2078(7) 0.7983(3) 0.1071(3) 0.116(2) Uani 1 1 d . . . . .
C25 C -0.1437(7) 0.7970(3) 0.1580(3) 0.117(2) Uani 1 1 d . . . . .
H25 H -0.1691 0.8216 0.1827 0.140 Uiso 1 1 calc R . . . .
C26 C -0.0399(6) 0.7601(3) 0.1756(2) 0.0966(18) Uani 1 1 d . . . . .
C27 C -0.0050(7) 0.6885(3) 0.0436(2) 0.131(3) Uani 1 1 d . . . . .
H27A H 0.0962 0.6832 0.0491 0.196 Uiso 1 1 calc GR . . . .
H27B H -0.0288 0.7024 0.0081 0.196 Uiso 1 1 calc GR . . . .
H27C H -0.0531 0.6563 0.0469 0.196 Uiso 1 1 calc GR . . . .
C28 C -0.3191(8) 0.8381(3) 0.0878(3) 0.158(3) Uani 1 1 d . . . . .
H28A H -0.2722 0.8693 0.0787 0.238 Uiso 1 1 calc GR . . . .
H28B H -0.3800 0.8449 0.1162 0.238 Uiso 1 1 calc GR . . . .
H28C H -0.3751 0.8254 0.0564 0.238 Uiso 1 1 calc GR . . . .
C29 C 0.0228(8) 0.7664(3) 0.2354(3) 0.133(2) Uani 1 1 d . . . . .
H29A H -0.0418 0.7518 0.2592 0.200 Uiso 1 1 calc GR . . . .
H29B H 0.0358 0.8022 0.2435 0.200 Uiso 1 1 calc GR . . . .
H29C H 0.1131 0.7491 0.2405 0.200 Uiso 1 1 calc GR . . . .
C30 C 0.2313(5) 0.56292(19) 0.46718(16) 0.0669(12) Uani 1 1 d . . . . .
C31 C 0.3698(6) 0.5444(2) 0.4699(2) 0.0869(16) Uani 1 1 d . . . . .
H31 H 0.3871 0.5103 0.4795 0.104 Uiso 1 1 calc R . . . .
C32 C 0.4824(5) 0.5752(2) 0.4586(2) 0.0812(15) Uani 1 1 d . . . . .
H32 H 0.5736 0.5612 0.4609 0.097 Uiso 1 1 calc R . . . .
C33 C 0.4652(5) 0.6254(2) 0.44409(17) 0.0703(13) Uani 1 1 d . . . . .
C34 C 0.3243(6) 0.6435(2) 0.43883(18) 0.0766(14) Uani 1 1 d . . . . .
H34 H 0.3080 0.6770 0.4270 0.092 Uiso 1 1 calc R . . . .
C35 C 0.2097(5) 0.61444(19) 0.45008(17) 0.0704(13) Uani 1 1 d . . . . .
H35 H 0.1184 0.6284 0.4466 0.084 Uiso 1 1 calc R . . . .
C36 C 0.5861(5) 0.66109(18) 0.43404(19) 0.0742(13) Uani 1 1 d . . . . .
C37 C 0.7009(5) 0.66586(19) 0.4698(2) 0.0741(13) Uani 1 1 d . . . . .
C44 C 0.8251(6) 0.6973(2) 0.45523(19) 0.0877(16) Uani 1 1 d . . . . .
C45 C 0.8887(6) 0.6904(2) 0.4073(2) 0.0935(17) Uani 1 1 d . . . . .
H45 H 0.8512 0.6654 0.3833 0.112 Uiso 1 1 calc R . . . .
C46 C 1.0061(7) 0.7189(3) 0.3926(3) 0.110(2) Uani 1 1 d . . . . .
H46 H 1.0454 0.7131 0.3599 0.131 Uiso 1 1 calc R . . . .
C47 C 1.0611(8) 0.7560(3) 0.4288(3) 0.127(2) Uani 1 1 d . . . . .
H47 H 1.1388 0.7756 0.4202 0.152 Uiso 1 1 calc R . . . .
C48 C 1.0039(8) 0.7644(3) 0.4766(3) 0.131(3) Uani 1 1 d . . . . .
H48 H 1.0404 0.7903 0.4997 0.157 Uiso 1 1 calc R . . . .
C49 C 0.8892(8) 0.7340(3) 0.4911(2) 0.115(2) Uani 1 1 d . . . . .
H49 H 0.8554 0.7384 0.5250 0.138 Uiso 1 1 calc R . . . .
C50 C 0.7157(6) 0.64140(19) 0.52361(18) 0.0712(13) Uani 1 1 d . . . . .
C51 C 0.8401(5) 0.61492(19) 0.54298(19) 0.0734(13) Uani 1 1 d . . . . .
H51 H 0.9164 0.6140 0.5215 0.088 Uiso 1 1 calc R . . . .
C52 C 0.8539(6) 0.5904(2) 0.59215(19) 0.0809(15) Uani 1 1 d . . . . .
H52 H 0.9363 0.5720 0.6027 0.097 Uiso 1 1 calc R . . . .
C53 C 0.7432(7) 0.5931(2) 0.62631(19) 0.0811(15) Uani 1 1 d . . . . .
C54 C 0.6216(6) 0.6202(2) 0.6089(2) 0.0835(15) Uani 1 1 d . . . . .
H54 H 0.5476 0.6227 0.6314 0.100 Uiso 1 1 calc R . . . .
C55 C 0.6083(5) 0.6438(2) 0.5580(2) 0.0798(14) Uani 1 1 d . . . . .
H55 H 0.5250 0.6616 0.5471 0.096 Uiso 1 1 calc R . . . .
B1 B 0.1069(7) 0.6798(3) 0.1607(2) 0.0883(19) Uani 1 1 d . . . . .
C38 C 0.5471(19) 0.6974(6) 0.3887(6) 0.071(4) Uani 0.457(13) 1 d D U P A 1
C39 C 0.5147(18) 0.6756(6) 0.3382(5) 0.080(4) Uani 0.457(13) 1 d D U P A 1
H39 H 0.5032 0.6403 0.3353 0.096 Uiso 0.457(13) 1 calc R . P A 1
C40 C 0.4988(19) 0.7059(6) 0.2919(6) 0.095(4) Uani 0.457(13) 1 d D U P A 1
H40 H 0.4900 0.6910 0.2576 0.114 Uiso 0.457(13) 1 calc R . P A 1
C41 C 0.497(2) 0.7592(6) 0.2979(6) 0.111(4) Uani 0.457(13) 1 d D U P A 1
H41 H 0.4828 0.7798 0.2672 0.133 Uiso 0.457(13) 1 calc R . P A 1
C42 C 0.514(2) 0.7819(7) 0.3482(6) 0.123(5) Uani 0.457(13) 1 d D U P A 1
H42 H 0.5035 0.8172 0.3521 0.148 Uiso 0.457(13) 1 calc R . P A 1
C43 C 0.5476(18) 0.7506(6) 0.3928(7) 0.098(5) Uani 0.457(13) 1 d D U P A 1
H43 H 0.5712 0.7656 0.4264 0.118 Uiso 0.457(13) 1 calc R . P A 1
C56 C 0.912(4) 0.5733(14) 0.7124(16) 0.103(5) Uani 0.354(16) 1 d . U P B 1
C57 C 0.995(3) 0.6131(15) 0.7119(15) 0.102(5) Uani 0.354(16) 1 d . U P B 1
H57 H 0.9654 0.6432 0.6940 0.122 Uiso 0.354(16) 1 calc R . P B 1
C58 C 1.130(3) 0.6085(13) 0.7396(12) 0.123(5) Uani 0.354(16) 1 d . U P B 1
H58 H 1.1899 0.6368 0.7381 0.147 Uiso 0.354(16) 1 calc R . P B 1
C59 C 1.180(3) 0.5708(11) 0.7661(11) 0.137(5) Uani 0.354(16) 1 d . U P B 1
H59 H 1.2723 0.5714 0.7833 0.164 Uiso 0.354(16) 1 calc R . P B 1
C60 C 1.100(3) 0.5313(11) 0.7686(11) 0.132(5) Uani 0.354(16) 1 d . U P B 1
H60 H 1.1304 0.5049 0.7921 0.158 Uiso 0.354(16) 1 calc R . P B 1
C61 C 0.979(3) 0.5264(10) 0.7396(9) 0.120(5) Uani 0.354(16) 1 d . U P B 1
H61 H 0.9338 0.4946 0.7359 0.143 Uiso 0.354(16) 1 calc R . P B 1
C62 C 0.6543(18) 0.5367(7) 0.6966(5) 0.106(4) Uani 0.558(9) 1 d D U P B 1
C63 C 0.6306(16) 0.5332(6) 0.7519(5) 0.128(4) Uani 0.558(9) 1 d D U P B 1
H63 H 0.6891 0.5513 0.7774 0.153 Uiso 0.558(9) 1 calc R . P B 1
C64 C 0.5207(16) 0.5029(7) 0.7690(6) 0.158(5) Uani 0.558(9) 1 d D U P B 1
H64 H 0.5082 0.4998 0.8058 0.189 Uiso 0.558(9) 1 calc R . P B 1
C65 C 0.4313(19) 0.4776(7) 0.7312(6) 0.157(5) Uani 0.558(9) 1 d D U P B 1
H65 H 0.3569 0.4575 0.7419 0.189 Uiso 0.558(9) 1 calc R . P B 1
C66 C 0.4544(16) 0.4827(6) 0.6758(6) 0.123(4) Uani 0.558(9) 1 d D U P B 1
H66 H 0.3887 0.4681 0.6500 0.147 Uiso 0.558(9) 1 calc R . P B 1
C67 C 0.5691(15) 0.5081(6) 0.6585(7) 0.103(4) Uani 0.558(9) 1 d D U P B 1
H67 H 0.5899 0.5065 0.6224 0.124 Uiso 0.558(9) 1 calc R . P B 1
C38A C 0.5808(15) 0.6855(6) 0.3779(6) 0.073(3) Uani 0.543(13) 1 d . U P A 2
C39A C 0.5525(13) 0.6589(6) 0.3297(5) 0.074(3) Uani 0.543(13) 1 d . U P A 2
H39A H 0.5356 0.6238 0.3310 0.088 Uiso 0.543(13) 1 calc R . P A 2
C40A C 0.5486(13) 0.6827(6) 0.2798(5) 0.093(3) Uani 0.543(13) 1 d . U P A 2
H40A H 0.5344 0.6642 0.2476 0.112 Uiso 0.543(13) 1 calc R . P A 2
C41A C 0.5681(15) 0.7386(6) 0.2801(6) 0.108(4) Uani 0.543(13) 1 d . U P A 2
H41A H 0.5672 0.7557 0.2470 0.129 Uiso 0.543(13) 1 calc R . P A 2
C42A C 0.5883(16) 0.7680(6) 0.3290(6) 0.113(4) Uani 0.543(13) 1 d . U P A 2
H42A H 0.5961 0.8035 0.3287 0.135 Uiso 0.543(13) 1 calc R . P A 2
C43A C 0.5956(16) 0.7395(6) 0.3780(6) 0.099(4) Uani 0.543(13) 1 d . U P A 2
H43A H 0.6105 0.7567 0.4109 0.119 Uiso 0.543(13) 1 calc R . P A 2
C56A C 0.8724(16) 0.5698(6) 0.7131(7) 0.092(3) Uani 0.646(16) 1 d D U P B 2
C57A C 0.9577(15) 0.6136(7) 0.7158(7) 0.100(4) Uani 0.646(16) 1 d D U P B 2
H57A H 0.9311 0.6418 0.6942 0.120 Uiso 0.646(16) 1 calc R . P B 2
C58A C 1.0825(15) 0.6156(5) 0.7504(5) 0.109(4) Uani 0.646(16) 1 d D U P B 2
H58A H 1.1459 0.6429 0.7489 0.131 Uiso 0.646(16) 1 calc R . P B 2
C59A C 1.1101(18) 0.5757(5) 0.7875(6) 0.138(4) Uani 0.646(16) 1 d D U P B 2
H59A H 1.1904 0.5774 0.8121 0.166 Uiso 0.646(16) 1 calc R . P B 2
C60A C 1.0203(16) 0.5334(5) 0.7883(5) 0.132(4) Uani 0.646(16) 1 d D U P B 2
H60A H 1.0391 0.5076 0.8139 0.158 Uiso 0.646(16) 1 calc R . P B 2
C61A C 0.9013(16) 0.5299(5) 0.7504(5) 0.116(4) Uani 0.646(16) 1 d D U P B 2
H61A H 0.8419 0.5013 0.7500 0.139 Uiso 0.646(16) 1 calc R . P B 2
C62A C 0.613(2) 0.5470(9) 0.6922(7) 0.112(5) Uani 0.442(9) 1 d D U P B 2
C63A C 0.5660(19) 0.5627(8) 0.7416(7) 0.125(4) Uani 0.442(9) 1 d D U P B 2
H63A H 0.6170 0.5862 0.7640 0.150 Uiso 0.442(9) 1 calc R . P B 2
C64A C 0.4387(18) 0.5413(8) 0.7553(7) 0.138(5) Uani 0.442(9) 1 d D U P B 2
H64A H 0.4093 0.5484 0.7894 0.166 Uiso 0.442(9) 1 calc R . P B 2
C65A C 0.353(2) 0.5099(8) 0.7208(7) 0.143(5) Uani 0.442(9) 1 d D U P B 2
H65A H 0.2656 0.4992 0.7318 0.171 Uiso 0.442(9) 1 calc R . P B 2
C66A C 0.392(2) 0.4938(9) 0.6708(8) 0.141(5) Uani 0.442(9) 1 d D U P B 2
H66A H 0.3388 0.4715 0.6476 0.169 Uiso 0.442(9) 1 calc R . P B 2
C67A C 0.519(2) 0.5155(9) 0.6607(10) 0.113(5) Uani 0.442(9) 1 d D U P B 2
H67A H 0.5483 0.5079 0.6266 0.136 Uiso 0.442(9) 1 calc R . P B 2

loop_
_atom_site_aniso_label
_atom_site_aniso_U_11
_atom_site_aniso_U_22
_atom_site_aniso_U_33
_atom_site_aniso_U_23
_atom_site_aniso_U_13
_atom_site_aniso_U_12
N1 0.113(4) 0.136(4) 0.083(3) 0.015(3) 0.006(3) -0.009(3)
C1 0.069(3) 0.088(3) 0.055(3) 0.002(2) -0.001(2) -0.005(3)
C2 0.080(3) 0.072(3) 0.053(2) 0.017(2) 0.021(2) -0.006(3)
C3 0.067(3) 0.077(3) 0.045(2) 0.012(2) 0.006(2) -0.003(3)
C4 0.065(3) 0.098(4) 0.054(3) 0.009(3) 0.001(2) -0.006(3)
C5 0.071(3) 0.099(4) 0.056(3) 0.006(3) -0.001(2) -0.014(3)
C6 0.085(4) 0.092(4) 0.041(2) 0.014(2) 0.004(2) -0.015(3)
C7 0.067(3) 0.103(4) 0.055(3) 0.016(3) -0.001(2) -0.007(3)
C8 0.071(3) 0.109(4) 0.068(3) 0.009(3) 0.009(3) -0.010(3)
C9 0.085(4) 0.101(4) 0.057(3) 0.020(3) 0.013(3) -0.012(3)
C10 0.085(4) 0.122(5) 0.066(3) 0.028(3) 0.005(3) -0.001(3)
C11 0.073(3) 0.139(5) 0.061(3) 0.024(3) 0.012(3) -0.013(3)
C12 0.104(4) 0.118(5) 0.051(3) 0.017(3) 0.012(3) -0.007(4)
C13 0.103(5) 0.097(5) 0.088(4) 0.003(3) 0.025(3) -0.027(4)
C14 0.136(6) 0.105(5) 0.095(4) 0.000(4) 0.025(4) -0.007(5)
C15 0.111(5) 0.108(5) 0.076(4) 0.006(3) 0.019(3) -0.014(4)
C16 0.119(5) 0.102(5) 0.072(3) 0.014(3) 0.023(3) -0.023(4)
C17 0.091(4) 0.097(4) 0.048(3) 0.010(3) 0.010(2) -0.015(3)
C18 0.144(6) 0.128(6) 0.116(5) 0.018(4) 0.030(4) -0.028(5)
C19 0.104(5) 0.146(6) 0.141(6) 0.006(5) 0.037(4) 0.004(4)
C20 0.103(4) 0.111(5) 0.073(3) 0.008(3) 0.008(3) -0.013(4)
C21 0.089(4) 0.114(5) 0.063(3) 0.022(3) 0.014(3) -0.003(3)
C22 0.089(4) 0.130(5) 0.072(4) 0.044(4) 0.012(3) -0.014(4)
C23 0.094(5) 0.173(7) 0.091(5) 0.060(5) -0.001(4) -0.034(5)
C24 0.094(5) 0.151(7) 0.105(5) 0.053(5) 0.025(4) 0.009(4)
C25 0.124(5) 0.134(6) 0.097(5) 0.032(4) 0.033(4) 0.007(5)
C26 0.091(4) 0.116(5) 0.084(4) 0.046(4) 0.013(3) 0.014(4)
C27 0.118(5) 0.214(8) 0.060(3) 0.019(4) 0.004(3) -0.013(5)
C28 0.114(5) 0.205(8) 0.160(7) 0.100(6) 0.033(5) 0.037(6)
C29 0.158(6) 0.132(6) 0.109(5) 0.009(4) 0.003(5) 0.018(5)
C30 0.075(3) 0.078(3) 0.047(2) 0.007(2) 0.002(2) 0.001(3)
C31 0.092(4) 0.086(4) 0.084(4) 0.031(3) 0.014(3) 0.015(3)
C32 0.068(3) 0.087(4) 0.090(4) 0.029(3) 0.013(3) -0.002(3)
C33 0.069(3) 0.080(3) 0.060(3) 0.015(2) -0.006(2) -0.005(3)
C34 0.095(4) 0.070(3) 0.064(3) 0.013(2) 0.005(3) -0.004(3)
C35 0.081(3) 0.073(3) 0.059(3) 0.006(2) 0.015(2) 0.004(3)
C36 0.079(3) 0.069(3) 0.073(3) 0.011(3) -0.003(3) -0.006(3)
C37 0.073(3) 0.079(3) 0.071(3) 0.014(3) 0.010(3) -0.010(3)
C44 0.108(4) 0.105(4) 0.048(3) 0.001(3) -0.007(3) -0.019(4)
C45 0.109(4) 0.107(4) 0.062(3) 0.007(3) -0.005(3) -0.037(4)
C46 0.113(5) 0.128(5) 0.086(4) 0.014(4) 0.002(4) -0.026(4)
C47 0.137(6) 0.145(6) 0.101(5) 0.008(5) 0.019(4) -0.057(5)
C48 0.141(6) 0.147(6) 0.106(5) -0.008(5) 0.012(4) -0.072(5)
C49 0.146(6) 0.118(5) 0.078(4) 0.007(4) -0.004(4) -0.020(5)
C50 0.081(3) 0.074(3) 0.059(3) 0.002(2) 0.012(3) -0.009(3)
C51 0.078(3) 0.083(3) 0.059(3) -0.016(3) 0.004(2) -0.004(3)
C52 0.092(4) 0.095(4) 0.054(3) 0.002(3) -0.004(3) 0.001(3)
C53 0.113(4) 0.080(4) 0.049(3) 0.003(2) 0.000(3) -0.004(3)
C54 0.095(4) 0.088(4) 0.070(3) 0.009(3) 0.020(3) 0.004(3)
C55 0.071(3) 0.087(4) 0.081(3) 0.012(3) 0.002(3) 0.007(3)
B1 0.094(5) 0.112(5) 0.057(3) 0.004(3) 0.001(3) -0.028(4)
C38 0.077(7) 0.071(7) 0.067(6) 0.007(5) 0.019(5) 0.000(5)
C39 0.082(7) 0.080(7) 0.076(6) 0.016(5) -0.007(5) -0.011(5)
C40 0.104(7) 0.094(7) 0.085(6) 0.006(6) -0.008(5) -0.010(6)
C41 0.116(7) 0.109(7) 0.105(7) 0.017(6) -0.013(6) -0.007(6)
C42 0.133(7) 0.120(7) 0.115(7) 0.015(6) 0.008(6) -0.002(6)
C43 0.102(7) 0.098(7) 0.096(7) 0.019(6) 0.013(6) -0.003(6)
C56 0.113(8) 0.106(7) 0.088(7) 0.005(6) 0.006(7) -0.003(7)
C57 0.109(8) 0.106(7) 0.090(7) 0.003(6) 0.002(7) -0.001(7)
C58 0.122(8) 0.126(7) 0.118(7) 0.009(6) 0.000(7) -0.003(7)
C59 0.133(8) 0.141(8) 0.135(8) 0.004(7) 0.004(7) 0.004(7)
C60 0.131(8) 0.132(8) 0.130(8) 0.004(7) -0.002(7) 0.000(7)
C61 0.127(8) 0.119(7) 0.110(7) 0.001(6) -0.005(7) 0.002(7)
C62 0.117(7) 0.111(7) 0.091(6) 0.010(5) 0.018(5) -0.009(6)
C63 0.142(7) 0.134(7) 0.111(6) 0.000(6) 0.033(6) -0.011(6)
C64 0.163(8) 0.168(8) 0.146(7) 0.009(7) 0.029(6) -0.014(7)
C65 0.154(7) 0.153(7) 0.166(7) -0.014(7) 0.017(6) -0.022(6)
C66 0.121(7) 0.122(6) 0.122(6) 0.006(6) 0.002(6) -0.016(6)
C67 0.112(7) 0.104(6) 0.092(6) -0.001(5) 0.002(6) 0.002(6)
C38A 0.078(6) 0.073(6) 0.066(6) 0.013(5) -0.002(5) -0.007(5)
C39A 0.074(6) 0.087(6) 0.061(5) 0.017(5) 0.008(4) -0.004(5)
C40A 0.090(6) 0.106(6) 0.083(5) 0.010(5) 0.007(5) 0.003(5)
C41A 0.112(7) 0.112(7) 0.098(6) 0.032(5) 0.005(5) -0.008(6)
C42A 0.121(7) 0.099(6) 0.115(6) 0.025(6) -0.010(6) -0.007(6)
C43A 0.112(7) 0.095(6) 0.088(6) 0.013(5) -0.005(5) 0.003(5)
C56A 0.103(7) 0.099(5) 0.073(5) 0.009(4) -0.001(6) -0.007(5)
C57A 0.108(7) 0.104(5) 0.087(5) 0.009(5) -0.003(6) -0.007(6)
C58A 0.114(7) 0.116(6) 0.095(6) -0.008(5) -0.008(5) 0.008(5)
C59A 0.140(7) 0.144(6) 0.127(6) 0.004(6) -0.013(6) 0.003(6)
C60A 0.141(7) 0.132(6) 0.119(6) 0.022(6) -0.010(6) -0.003(6)
C61A 0.127(7) 0.114(6) 0.106(6) 0.017(5) -0.002(6) -0.002(6)
C62A 0.123(8) 0.118(7) 0.097(7) 0.003(6) 0.016(6) -0.005(6)
C63A 0.135(7) 0.134(7) 0.106(7) -0.007(6) 0.016(6) -0.007(6)
C64A 0.135(8) 0.159(8) 0.123(7) -0.008(7) 0.029(6) -0.014(7)
C65A 0.137(7) 0.149(8) 0.143(7) -0.006(7) 0.020(6) -0.017(7)
C66A 0.141(8) 0.144(8) 0.135(7) 0.002(6) -0.004(7) -0.007(7)
C67A 0.120(8) 0.119(7) 0.100(6) -0.002(6) 0.006(6) -0.009(7)

loop_
_atom_type_symbol
_atom_type_description
_atom_type_scat_dispersion_real
_atom_type_scat_dispersion_imag
_atom_type_scat_source
C C 0.0033 0.0016 'International Tables Vol C Tables 4.2.6.8 and 6.1.1.4'
H H 0.0000 0.0000 'International Tables Vol C Tables 4.2.6.8 and 6.1.1.4'
B B 0.0013 0.0007 'International Tables Vol C Tables 4.2.6.8 and 6.1.1.4'
N N 0.0061 0.0033 'International Tables Vol C Tables 4.2.6.8 and 6.1.1.4'

loop_
_geom_angle_atom_site_label_1
_geom_angle_atom_site_label_2
_geom_angle_atom_site_label_3
_geom_angle
_geom_angle_site_symmetry_1
_geom_angle_site_symmetry_3
C53 N1 C56 114.7(13) . .
C53 N1 C62A 111.3(9) . .
C62 N1 C53 125.0(8) . .
C62 N1 C56 120.2(14) . .
C56A N1 C53 123.5(8) . .
C56A N1 C62A 123.6(11) . .
C2 C1 H1 118.9 . .
C3 C1 H1 118.9 3_566 .
C3 C1 C2 122.2(4) 3_566 .
C1 C2 C30 119.2(4) . .
C3 C2 C1 117.5(4) . .
C3 C2 C30 123.3(4) . .
C1 C3 C2 120.3(4) 3_566 .
C1 C3 C4 120.9(4) 3_566 .
C2 C3 C4 118.7(4) . .
C5 C4 C3 173.2(5) . .
C4 C5 C6 170.6(5) . .
C7 C6 C5 118.1(4) . .
C7 C6 C11 119.6(4) . .
C11 C6 C5 122.2(4) . .
C6 C7 H7 120.2 . .
C6 C7 C8 119.6(4) . .
C8 C7 H7 120.2 . .
C7 C8 H8 118.8 . .
C7 C8 C9 122.4(5) . .
C9 C8 H8 118.8 . .
C8 C9 B1 122.1(5) . .
C10 C9 C8 116.1(4) . .
C10 C9 B1 121.8(5) . .
C9 C10 H10 118.9 . .
C11 C10 C9 122.2(5) . .
C11 C10 H10 118.9 . .
C6 C11 H11 120.1 . .
C10 C11 C6 119.8(5) . .
C10 C11 H11 120.1 . .
C13 C12 C17 118.6(5) . .
C13 C12 B1 120.5(6) . .
C17 C12 B1 120.4(6) . .
C12 C13 C18 121.4(6) . .
C14 C13 C12 119.2(6) . .
C14 C13 C18 119.2(6) . .
C13 C14 H14 118.5 . .
C13 C14 C15 123.0(6) . .
C15 C14 H14 118.5 . .
C14 C15 C19 122.0(7) . .
C16 C15 C14 115.6(6) . .
C16 C15 C19 122.4(6) . .
C15 C16 H16 117.8 . .
C17 C16 C15 124.5(6) . .
C17 C16 H16 117.8 . .
C12 C17 C20 121.5(5) . .
C16 C17 C12 118.9(6) . .
C16 C17 C20 119.6(5) . .
C13 C18 H18A 109.5 . .
C13 C18 H18B 109.5 . .
C13 C18 H18C 109.5 . .
H18A C18 H18B 109.5 . .
H18A C18 H18C 109.5 . .
H18B C18 H18C 109.5 . .
C15 C19 H19A 109.5 . .
C15 C19 H19B 109.5 . .
C15 C19 H19C 109.5 . .
H19A C19 H19B 109.5 . .
H19A C19 H19C 109.5 . .
H19B C19 H19C 109.5 . .
C17 C20 H20A 109.5 . .
C17 C20 H20B 109.5 . .
C17 C20 H20C 109.5 . .
H20A C20 H20B 109.5 . .
H20A C20 H20C 109.5 . .
H20B C20 H20C 109.5 . .
C22 C21 B1 120.9(6) . .
C26 C21 C22 118.9(6) . .
C26 C21 B1 120.0(5) . .
C21 C22 C23 117.4(6) . .
C21 C22 C27 122.3(6) . .
C23 C22 C27 120.2(6) . .
C22 C23 H23 117.9 . .
C24 C23 C22 124.1(6) . .
C24 C23 H23 117.9 . .
C23 C24 C28 120.6(7) . .
C25 C24 C23 115.9(7) . .
C25 C24 C28 123.4(8) . .
C24 C25 H25 118.4 . .
C24 C25 C26 123.1(7) . .
C26 C25 H25 118.4 . .
C21 C26 C25 120.4(6) . .
C21 C26 C29 124.8(5) . .
C25 C26 C29 114.7(6) . .
C22 C27 H27A 109.5 . .
C22 C27 H27B 109.5 . .
C22 C27 H27C 109.5 . .
H27A C27 H27B 109.5 . .
H27A C27 H27C 109.5 . .
H27B C27 H27C 109.5 . .
C24 C28 H28A 109.5 . .
C24 C28 H28B 109.5 . .
C24 C28 H28C 109.5 . .
H28A C28 H28B 109.5 . .
H28A C28 H28C 109.5 . .
H28B C28 H28C 109.5 . .
C26 C29 H29A 109.5 . .
C26 C29 H29B 109.5 . .
C26 C29 H29C 109.5 . .
H29A C29 H29B 109.5 . .
H29A C29 H29C 109.5 . .
H29B C29 H29C 109.5 . .
C31 C30 C2 121.6(4) . .
C31 C30 C35 117.0(5) . .
C35 C30 C2 121.4(4) . .
C30 C31 H31 119.2 . .
C32 C31 C30 121.6(5) . .
C32 C31 H31 119.2 . .
C31 C32 H32 118.7 . .
C33 C32 C31 122.6(5) . .
C33 C32 H32 118.7 . .
C32 C33 C34 115.8(4) . .
C32 C33 C36 124.2(5) . .
C34 C33 C36 120.0(4) . .
C33 C34 H34 118.2 . .
C35 C34 C33 123.5(5) . .
C35 C34 H34 118.2 . .
C30 C35 H35 120.3 . .
C34 C35 C30 119.4(5) . .
C34 C35 H35 120.3 . .
C33 C36 C38A 116.2(6) . .
C37 C36 C33 121.6(4) . .
C37 C36 C38 124.8(8) . .
C37 C36 C38A 121.6(7) . .
C38 C36 C33 112.1(8) . .
C36 C37 C44 119.5(4) . .
C36 C37 C50 124.4(4) . .
C50 C37 C44 116.1(4) . .
C45 C44 C37 122.6(5) . .
C45 C44 C49 115.8(5) . .
C49 C44 C37 121.5(5) . .
C44 C45 H45 117.9 . .
C44 C45 C46 124.1(5) . .
C46 C45 H45 117.9 . .
C45 C46 H46 121.4 . .
C47 C46 C45 117.2(6) . .
C47 C46 H46 121.4 . .
C46 C47 H47 119.3 . .
C48 C47 C46 121.4(7) . .
C48 C47 H47 119.3 . .
C47 C48 H48 120.0 . .
C47 C48 C49 120.0(7) . .
C49 C48 H48 120.0 . .
C44 C49 C48 121.2(6) . .
C44 C49 H49 119.4 . .
C48 C49 H49 119.4 . .
C51 C50 C37 122.1(4) . .
C55 C50 C37 121.5(5) . .
C55 C50 C51 116.4(4) . .
C50 C51 H51 118.5 . .
C52 C51 C50 123.0(5) . .
C52 C51 H51 118.5 . .
C51 C52 H52 120.2 . .
C51 C52 C53 119.6(5) . .
C53 C52 H52 120.2 . .
C52 C53 N1 119.9(5) . .
C54 C53 N1 121.5(5) . .
C54 C53 C52 118.6(5) . .
C53 C54 H54 119.6 . .
C53 C54 C55 120.9(5) . .
C55 C54 H54 119.6 . .
C50 C55 C54 121.5(5) . .
C50 C55 H55 119.2 . .
C54 C55 H55 119.2 . .
C9 B1 C12 115.8(5) . .
C9 B1 C21 119.2(5) . .
C21 B1 C12 125.0(5) . .
C39 C38 C36 116.1(11) . .
C39 C38 C43 118.4(15) . .
C43 C38 C36 125.4(12) . .
C38 C39 H39 119.6 . .
C38 C39 C40 120.9(14) . .
C40 C39 H39 119.6 . .
C39 C40 H40 120.8 . .
C39 C40 C41 118.5(14) . .
C41 C40 H40 120.8 . .
C40 C41 H41 119.2 . .
C42 C41 C40 121.5(15) . .
C42 C41 H41 119.2 . .
C41 C42 H42 121.1 . .
C41 C42 C43 117.9(16) . .
C43 C42 H42 121.1 . .
C38 C43 H43 119.0 . .
C42 C43 C38 122.0(16) . .
C42 C43 H43 119.0 . .
C57 C56 N1 126(3) . .
C57 C56 C61 115(3) . .
C61 C56 N1 118(3) . .
C56 C57 H57 121.7 . .
C56 C57 C58 117(3) . .
C58 C57 H57 121.7 . .
C57 C58 H58 116.2 . .
C59 C58 C57 128(3) . .
C59 C58 H58 116.2 . .
C58 C59 H59 121.3 . .
C58 C59 C60 117(3) . .
C60 C59 H59 121.3 . .
C59 C60 H60 118.5 . .
C59 C60 C61 123(3) . .
C61 C60 H60 118.5 . .
C56 C61 H61 120.7 . .
C60 C61 C56 119(3) . .
C60 C61 H61 120.7 . .
N1 C62 C63 123.4(13) . .
N1 C62 C67 117.1(11) . .
C67 C62 C63 119.4(16) . .
C62 C63 H63 119.5 . .
C64 C63 C62 121.1(14) . .
C64 C63 H63 119.5 . .
C63 C64 H64 120.3 . .
C65 C64 C63 119.4(15) . .
C65 C64 H64 120.3 . .
C64 C65 H65 120.6 . .
C64 C65 C66 118.7(15) . .
C66 C65 H65 120.6 . .
C65 C66 H66 118.6 . .
C67 C66 C65 122.8(16) . .
C67 C66 H66 118.6 . .
C62 C67 H67 121.0 . .
C66 C67 C62 117.9(16) . .
C66 C67 H67 121.0 . .
C39A C38A C36 124.5(11) . .
C39A C38A C43A 120.7(12) . .
C43A C38A C36 114.6(11) . .
C38A C39A H39A 118.8 . .
C40A C39A C38A 122.4(12) . .
C40A C39A H39A 118.8 . .
C39A C40A H40A 121.7 . .
C39A C40A C41A 116.6(12) . .
C41A C40A H40A 121.7 . .
C40A C41A H41A 118.6 . .
C42A C41A C40A 122.8(11) . .
C42A C41A H41A 118.6 . .
C41A C42A H42A 122.0 . .
C43A C42A C41A 115.9(12) . .
C43A C42A H42A 122.0 . .
C38A C43A C42A 121.5(13) . .
C38A C43A H43A 119.3 . .
C42A C43A H43A 119.3 . .
N1 C56A C57A 120.7(11) . .
N1 C56A C61A 119.3(11) . .
C57A C56A C61A 119.9(14) . .
C56A C57A H57A 119.6 . .
C58A C57A C56A 120.7(15) . .
C58A C57A H57A 119.6 . .
C57A C58A H58A 120.8 . .
C57A C58A C59A 118.4(14) . .
C59A C58A H58A 120.8 . .
C58A C59A H59A 119.3 . .
C60A C59A C58A 121.5(13) . .
C60A C59A H59A 119.3 . .
C59A C60A H60A 120.2 . .
C59A C60A C61A 119.6(12) . .
C61A C60A H60A 120.2 . .
C56A C61A H61A 120.3 . .
C60A C61A C56A 119.4(12) . .
C60A C61A H61A 120.3 . .
C63A C62A N1 117.6(15) . .
C67A C62A N1 126.9(15) . .
C67A C62A C63A 115(2) . .
C62A C63A H63A 122.0 . .
C64A C63A C62A 116.1(17) . .
C64A C63A H63A 122.0 . .
C63A C64A H64A 118.2 . .
C65A C64A C63A 123.6(17) . .
C65A C64A H64A 118.2 . .
C64A C65A H65A 118.5 . .
C66A C65A C64A 122.9(18) . .
C66A C65A H65A 118.5 . .
C65A C66A H66A 125.0 . .
C67A C66A C65A 110(2) . .
C67A C66A H66A 125.0 . .
C62A C67A H67A 114.2 . .
C66A C67A C62A 132(2) . .
C66A C67A H67A 114.2 . .

loop_
_geom_bond_atom_site_label_1
_geom_bond_atom_site_label_2
_geom_bond_distance
_geom_bond_site_symmetry_2
N1 C53 1.438(6) .
N1 C56 1.64(4) .
N1 C62 1.354(17) .
N1 C56A 1.344(15) .
N1 C62A 1.52(2) .
C1 H1 0.9300 .
C1 C2 1.411(6) .
C1 C3 1.379(6) 3_566
C2 C3 1.406(6) .
C2 C30 1.476(6) .
C3 C1 1.379(6) 3_566
C3 C4 1.440(6) .
C4 C5 1.188(6) .
C5 C6 1.440(6) .
C6 C7 1.367(6) .
C6 C11 1.397(7) .
C7 H7 0.9300 .
C7 C8 1.396(6) .
C8 H8 0.9300 .
C8 C9 1.400(7) .
C9 C10 1.393(7) .
C9 B1 1.553(7) .
C10 H10 0.9300 .
C10 C11 1.384(6) .
C11 H11 0.9300 .
C12 C13 1.406(8) .
C12 C17 1.423(7) .
C12 B1 1.603(9) .
C13 C14 1.392(8) .
C13 C18 1.518(8) .
C14 H14 0.9300 .
C14 C15 1.405(8) .
C15 C16 1.379(8) .
C15 C19 1.509(8) .
C16 H16 0.9300 .
C16 C17 1.374(7) .
C17 C20 1.506(8) .
C18 H18A 0.9600 .
C18 H18B 0.9600 .
C18 H18C 0.9600 .
C19 H19A 0.9600 .
C19 H19B 0.9600 .
C19 H19C 0.9600 .
C20 H20A 0.9600 .
C20 H20B 0.9600 .
C20 H20C 0.9600 .
C21 C22 1.393(7) .
C21 C26 1.386(8) .
C21 B1 1.558(9) .
C22 C23 1.435(9) .
C22 C27 1.511(9) .
C23 H23 0.9300 .
C23 C24 1.379(9) .
C24 C25 1.349(9) .
C24 C28 1.521(9) .
C25 H25 0.9300 .
C25 C26 1.412(8) .
C26 C29 1.554(8) .
C27 H27A 0.9600 .
C27 H27B 0.9600 .
C27 H27C 0.9600 .
C28 H28A 0.9600 .
C28 H28B 0.9600 .
C28 H28C 0.9600 .
C29 H29A 0.9600 .
C29 H29B 0.9600 .
C29 H29C 0.9600 .
C30 C31 1.386(6) .
C30 C35 1.416(6) .
C31 H31 0.9300 .
C31 C32 1.377(7) .
C32 H32 0.9300 .
C32 C33 1.361(7) .
C33 C34 1.402(7) .
C33 C36 1.506(7) .
C34 H34 0.9300 .
C34 C35 1.364(6) .
C35 H35 0.9300 .
C36 C37 1.341(6) .
C36 C38 1.490(17) .
C36 C38A 1.525(14) .
C37 C44 1.496(7) .
C37 C50 1.472(6) .
C44 C45 1.386(7) .
C44 C49 1.406(8) .
C45 H45 0.9300 .
C45 C46 1.405(8) .
C46 H46 0.9300 .
C46 C47 1.389(8) .
C47 H47 0.9300 .
C47 C48 1.357(9) .
C48 H48 0.9300 .
C48 C49 1.410(9) .
C49 H49 0.9300 .
C50 C51 1.406(7) .
C50 C55 1.378(6) .
C51 H51 0.9300 .
C51 C52 1.371(6) .
C52 H52 0.9300 .
C52 C53 1.398(7) .
C53 C54 1.380(7) .
C54 H54 0.9300 .
C54 C55 1.399(7) .
C55 H55 0.9300 .
C38 C39 1.381(10) .
C38 C43 1.388(10) .
C39 H39 0.9300 .
C39 C40 1.389(9) .
C40 H40 0.9300 .
C40 C41 1.398(9) .
C41 H41 0.9300 .
C41 C42 1.375(9) .
C42 H42 0.9300 .
C42 C43 1.388(9) .
C43 H43 0.9300 .
C56 C57 1.30(3) .
C56 C61 1.50(3) .
C57 H57 0.9300 .
C57 C58 1.40(3) .
C58 H58 0.9300 .
C58 C59 1.25(3) .
C59 H59 0.9300 .
C59 C60 1.28(3) .
C60 H60 0.9300 .
C60 C61 1.30(3) .
C61 H61 0.9300 .
C62 C63 1.409(9) .
C62 C67 1.399(9) .
C63 H63 0.9300 .
C63 C64 1.395(9) .
C64 H64 0.9300 .
C64 C65 1.372(9) .
C65 H65 0.9300 .
C65 C66 1.413(9) .
C66 H66 0.9300 .
C66 C67 1.367(9) .
C67 H67 0.9300 .
C38A C39A 1.384(16) .
C38A C43A 1.413(17) .
C39A H39A 0.9300 .
C39A C40A 1.379(14) .
C40A H40A 0.9300 .
C40A C41A 1.468(19) .
C41A H41A 0.9300 .
C41A C42A 1.431(19) .
C42A H42A 0.9300 .
C42A C43A 1.418(16) .
C43A H43A 0.9300 .
C56A C57A 1.394(10) .
C56A C61A 1.401(9) .
C57A H57A 0.9300 .
C57A C58A 1.394(10) .
C58A H58A 0.9300 .
C58A C59A 1.396(9) .
C59A H59A 0.9300 .
C59A C60A 1.389(9) .
C60A H60A 0.9300 .
C60A C61A 1.400(9) .
C61A H61A 0.9300 .
C62A C63A 1.395(10) .
C62A C67A 1.394(10) .
C63A H63A 0.9300 .
C63A C64A 1.389(9) .
C64A H64A 0.9300 .
C64A C65A 1.389(9) .
C65A H65A 0.9300 .
C65A C66A 1.384(10) .
C66A H66A 0.9300 .
C66A C67A 1.368(10) .
C67A H67A 0.9300 .

loop_
_geom_torsion_atom_site_label_1
_geom_torsion_atom_site_label_2
_geom_torsion_atom_site_label_3
_geom_torsion_atom_site_label_4
_geom_torsion
_geom_torsion_site_symmetry_1
_geom_torsion_site_symmetry_2
_geom_torsion_site_symmetry_3
_geom_torsion_site_symmetry_4
N1 C53 C54 C55 -177.4(5) . . . .
N1 C56 C57 C58 -173(3) . . . .
N1 C56 C61 C60 -178(2) . . . .
N1 C62 C63 C64 177.7(15) . . . .
N1 C62 C67 C66 -171.8(13) . . . .
N1 C56A C57A C58A -176.4(16) . . . .
N1 C56A C61A C60A -178.5(14) . . . .
N1 C62A C63A C64A -176.1(17) . . . .
N1 C62A C67A C66A 177(2) . . . .
C1 C2 C3 C1 0.6(7) . . . 3_566
C1 C2 C3 C4 -177.1(4) . . . .
C1 C2 C30 C31 52.1(6) . . . .
C1 C2 C30 C35 -126.5(5) . . . .
C2 C30 C31 C32 -176.1(5) . . . .
C2 C30 C35 C34 176.7(4) . . . .
C3 C1 C2 C3 -0.6(7) 3_566 . . .
C3 C1 C2 C30 178.9(4) 3_566 . . .
C3 C2 C30 C31 -128.4(5) . . . .
C3 C2 C30 C35 53.0(6) . . . .
C5 C6 C7 C8 178.5(5) . . . .
C5 C6 C11 C10 177.7(5) . . . .
C6 C7 C8 C9 5.1(8) . . . .
C7 C6 C11 C10 1.2(8) . . . .
C7 C8 C9 C10 -1.7(8) . . . .
C7 C8 C9 B1 175.4(5) . . . .
C8 C9 C10 C11 -2.1(8) . . . .
C8 C9 B1 C12 26.7(8) . . . .
C8 C9 B1 C21 -151.3(5) . . . .
C9 C10 C11 C6 2.3(9) . . . .
C10 C9 B1 C12 -156.4(5) . . . .
C10 C9 B1 C21 25.6(8) . . . .
C11 C6 C7 C8 -4.8(8) . . . .
C12 C13 C14 C15 3.8(9) . . . .
C13 C12 C17 C16 -1.5(7) . . . .
C13 C12 C17 C20 -179.8(5) . . . .
C13 C12 B1 C9 53.3(7) . . . .
C13 C12 B1 C21 -128.8(6) . . . .
C13 C14 C15 C16 -2.7(9) . . . .
C13 C14 C15 C19 176.0(6) . . . .
C14 C15 C16 C17 -0.5(8) . . . .
C15 C16 C17 C12 2.6(8) . . . .
C15 C16 C17 C20 -179.1(5) . . . .
C17 C12 C13 C14 -1.5(8) . . . .
C17 C12 C13 C18 -176.3(5) . . . .
C17 C12 B1 C9 -119.0(5) . . . .
C17 C12 B1 C21 58.9(7) . . . .
C18 C13 C14 C15 178.7(5) . . . .
C19 C15 C16 C17 -179.3(5) . . . .
C21 C22 C23 C24 2.6(9) . . . .
C22 C21 C26 C25 1.1(8) . . . .
C22 C21 C26 C29 -174.4(5) . . . .
C22 C21 B1 C9 -125.8(5) . . . .
C22 C21 B1 C12 56.4(8) . . . .
C22 C23 C24 C25 0.9(10) . . . .
C22 C23 C24 C28 177.1(6) . . . .
C23 C24 C25 C26 -3.5(10) . . . .
C24 C25 C26 C21 2.7(10) . . . .
C24 C25 C26 C29 178.6(6) . . . .
C26 C21 C22 C23 -3.5(8) . . . .
C26 C21 C22 C27 178.5(5) . . . .
C26 C21 B1 C9 48.2(7) . . . .
C26 C21 B1 C12 -129.6(6) . . . .
C27 C22 C23 C24 -179.4(6) . . . .
C28 C24 C25 C26 -179.6(6) . . . .
C30 C2 C3 C1 -178.9(4) . . . 3_566
C30 C2 C3 C4 3.4(7) . . . .
C30 C31 C32 C33 -0.1(8) . . . .
C31 C30 C35 C34 -2.0(6) . . . .
C31 C32 C33 C34 -2.8(7) . . . .
C31 C32 C33 C36 176.9(5) . . . .
C32 C33 C34 C35 3.5(7) . . . .
C32 C33 C36 C37 -50.3(7) . . . .
C32 C33 C36 C38 143.1(8) . . . .
C32 C33 C36 C38A 121.3(8) . . . .
C33 C34 C35 C30 -1.1(7) . . . .
C33 C36 C37 C44 173.3(5) . . . .
C33 C36 C37 C50 -5.9(8) . . . .
C33 C36 C38 C39 -62.7(15) . . . .
C33 C36 C38 C43 120.5(15) . . . .
C33 C36 C38A C39A -46.6(14) . . . .
C33 C36 C38A C43A 128.3(10) . . . .
C34 C33 C36 C37 129.5(5) . . . .
C34 C33 C36 C38 -37.1(8) . . . .
C34 C33 C36 C38A -58.9(8) . . . .
C35 C30 C31 C32 2.6(7) . . . .
C36 C33 C34 C35 -176.3(4) . . . .
C36 C37 C44 C45 -51.1(8) . . . .
C36 C37 C44 C49 132.3(6) . . . .
C36 C37 C50 C51 133.1(5) . . . .
C36 C37 C50 C55 -47.6(8) . . . .
C36 C38 C39 C40 -169.8(14) . . . .
C36 C38 C43 C42 178.0(15) . . . .
C36 C38A C39A C40A 179.9(11) . . . .
C36 C38A C43A C42A -177.9(11) . . . .
C37 C36 C38 C39 131.2(12) . . . .
C37 C36 C38 C43 -45.6(19) . . . .
C37 C36 C38A C39A 124.9(11) . . . .
C37 C36 C38A C43A -60.1(13) . . . .
C37 C44 C45 C46 -179.4(5) . . . .
C37 C44 C49 C48 -178.4(6) . . . .
C37 C50 C51 C52 -177.6(5) . . . .
C37 C50 C55 C54 179.4(5) . . . .
C44 C37 C50 C51 -46.1(7) . . . .
C44 C37 C50 C55 133.2(5) . . . .
C44 C45 C46 C47 0.2(10) . . . .
C45 C44 C49 C48 4.8(9) . . . .
C45 C46 C47 C48 0.1(11) . . . .
C46 C47 C48 C49 2.1(12) . . . .
C47 C48 C49 C44 -4.7(11) . . . .
C49 C44 C45 C46 -2.6(9) . . . .
C50 C37 C44 C45 128.2(6) . . . .
C50 C37 C44 C49 -48.4(7) . . . .
C50 C51 C52 C53 -2.9(8) . . . .
C51 C50 C55 C54 -1.3(7) . . . .
C51 C52 C53 N1 179.1(5) . . . .
C51 C52 C53 C54 0.9(8) . . . .
C52 C53 C54 C55 0.7(8) . . . .
C53 N1 C56 C57 32(4) . . . .
C53 N1 C56 C61 -137(2) . . . .
C53 N1 C62 C63 -145.7(13) . . . .
C53 N1 C62 C67 34.1(18) . . . .
C53 N1 C56A C57A 29(2) . . . .
C53 N1 C56A C61A -155.4(12) . . . .
C53 N1 C62A C63A -123.5(17) . . . .
C53 N1 C62A C67A 54(2) . . . .
C53 C54 C55 C50 -0.5(8) . . . .
C55 C50 C51 C52 3.1(7) . . . .
B1 C9 C10 C11 -179.2(5) . . . .
B1 C12 C13 C14 -174.0(5) . . . .
B1 C12 C13 C18 11.2(8) . . . .
B1 C12 C17 C16 171.0(5) . . . .
B1 C12 C17 C20 -7.3(7) . . . .
B1 C21 C22 C23 170.6(5) . . . .
B1 C21 C22 C27 -7.4(8) . . . .
B1 C21 C26 C25 -173.0(5) . . . .
B1 C21 C26 C29 11.5(9) . . . .
C38 C36 C37 C44 -21.9(10) . . . .
C38 C36 C37 C50 158.9(9) . . . .
C38 C36 C38A C39A -130(4) . . . .
C38 C36 C38A C43A 45(3) . . . .
C38 C39 C40 C41 -9(2) . . . .
C39 C38 C43 C42 1(2) . . . .
C39 C40 C41 C42 2(3) . . . .
C40 C41 C42 C43 6(3) . . . .
C41 C42 C43 C38 -8(3) . . . .
C43 C38 C39 C40 7(2) . . . .
C56 N1 C53 C52 44.3(18) . . . .
C56 N1 C53 C54 -137.5(17) . . . .
C56 N1 C62 C63 38(3) . . . .
C56 N1 C62 C67 -143(2) . . . .
C56 N1 C56A C57A 51(12) . . . .
C56 N1 C56A C61A -134(14) . . . .
C56 N1 C62A C63A 44(3) . . . .
C56 N1 C62A C67A -138(3) . . . .
C56 C57 C58 C59 -2(5) . . . .
C57 C56 C61 C60 12(5) . . . .
C57 C58 C59 C60 0(5) . . . .
C58 C59 C60 C61 9(4) . . . .
C59 C60 C61 C56 -15(4) . . . .
C61 C56 C57 C58 -4(5) . . . .
C62 N1 C53 C52 -132.5(10) . . . .
C62 N1 C53 C54 45.6(11) . . . .
C62 N1 C56 C57 -151(3) . . . .
C62 N1 C56 C61 40(4) . . . .
C62 N1 C56A C57A -150.1(15) . . . .
C62 N1 C56A C61A 25(2) . . . .
C62 N1 C62A C63A 94(4) . . . .
C62 N1 C62A C67A -88(4) . . . .
C62 C63 C64 C65 -2(3) . . . .
C63 C62 C67 C66 8(2) . . . .
C63 C64 C65 C66 1(3) . . . .
C64 C65 C66 C67 6(3) . . . .
C65 C66 C67 C62 -10(2) . . . .
C67 C62 C63 C64 -2(2) . . . .
C38A C36 C37 C44 2.1(10) . . . .
C38A C36 C37 C50 -177.0(8) . . . .
C38A C36 C38 C39 43(2) . . . .
C38A C36 C38 C43 -133(4) . . . .
C38A C39A C40A C41A -3.4(17) . . . .
C39A C38A C43A C42A -3(2) . . . .
C39A C40A C41A C42A -0.8(18) . . . .
C40A C41A C42A C43A 3.0(19) . . . .
C41A C42A C43A C38A -1.2(19) . . . .
C43A C38A C39A C40A 5.2(19) . . . .
C56A N1 C53 C52 48.1(13) . . . .
C56A N1 C53 C54 -133.8(11) . . . .
C56A N1 C56 C57 -129(15) . . . .
C56A N1 C56 C61 63(11) . . . .
C56A N1 C62 C63 34(2) . . . .
C56A N1 C62 C67 -146.5(14) . . . .
C56A N1 C62A C63A 43(2) . . . .
C56A N1 C62A C67A -140(2) . . . .
C56A C57A C58A C59A -8(2) . . . .
C57A C56A C61A C60A -3(2) . . . .
C57A C58A C59A C60A 3(2) . . . .
C58A C59A C60A C61A 2(2) . . . .
C59A C60A C61A C56A -2(2) . . . .
C61A C56A C57A C58A 8(2) . . . .
C62A N1 C53 C52 -145.9(9) . . . .
C62A N1 C53 C54 32.3(11) . . . .
C62A N1 C56 C57 -135(3) . . . .
C62A N1 C56 C61 56(4) . . . .
C62A N1 C62 C63 -102(4) . . . .
C62A N1 C62 C67 78(4) . . . .
C62A N1 C56A C57A -135.0(17) . . . .
C62A N1 C56A C61A 40(2) . . . .
C62A C63A C64A C65A -6(3) . . . .
C63A C62A C67A C66A -5(4) . . . .
C63A C64A C65A C66A 5(4) . . . .
C64A C65A C66A C67A -3(3) . . . .
C65A C66A C67A C62A 4(4) . . . .
C67A C62A C63A C64A 6(3) . . . .
